data_4020369
loop_
_publ_author_name
'Fr\'ed\'eric Boschetti'
'Franck Denat'
'Enrique Espinosa'
'Alain Tabard'
'Yves Dory'
'Roger Guilard'

_publ_section_title
;
Regioselective N-functionalization of tetraazacycloalkanes.
;
_journal_name_full 'Journal of Organic Chemistry'
_journal_page_first 7042
_journal_page_last 7053
_journal_paper_doi 10.1021/jo050306u
_journal_volume 70
_journal_year 2005
_chemical_formula_moiety 'C12 H25 Cl N4 O,1.5(H2 O)'
_chemical_formula_sum 'C12 H28 Cl N4 O2.5'
_chemical_formula_weight 303.83
_space_group_IT_number 15
_symmetry_cell_setting monoclinic
_symmetry_space_group_name_Hall '-C 2yc'
_symmetry_space_group_name_H-M 'C 1 2/c 1'
_cell_angle_alpha 90.00
_cell_angle_beta 99.8720(10)
_cell_angle_gamma 90.00
_cell_formula_units_Z 8
_cell_length_a 12.3110(2)
_cell_length_b 8.18000(10)
_cell_length_c 31.3030(5)
_cell_measurement_temperature 115(2)
_cell_measurement_wavelength 0.71073
_cell_volume 3105.66(8)
_diffrn_ambient_temperature 115(2)
_exptl_crystal_density_diffrn 1.300
_cod_depositor_comments
;
The following automatic conversions were performed:
'_symmetry_cell_setting' value 'Monoclinic' changed to 'monoclinic'
according to '/home/saulius/struct/CIF-dictionaries/cif_core.dic'
dictionary named 'cif_core.dic' version 2.4.1 from 2010-06-29.

Automatic conversion script
Id: cif_fix_enum 1527 2010-12-29 10:47:43Z saulius 
;
_cod_original_sg_symbol_H-M 'C 2/c'
_cod_original_formula_sum 'C12 H28 Cl N4 O2.50'
_cod_database_code 4020369

loop_
_symmetry_equiv_pos_as_xyz
'x, y, z'
'-x, y, -z+1/2'
'x+1/2, y+1/2, z'
'-x+1/2, y+1/2, -z+1/2'
'-x, -y, -z'
'x, -y, z-1/2'
'-x+1/2, -y+1/2, -z'
'x+1/2, -y+1/2, z-1/2'

loop_
_atom_site_label
_atom_site_type_symbol
_atom_site_fract_x
_atom_site_fract_y
_atom_site_fract_z
_atom_site_U_iso_or_equiv
_atom_site_adp_type
_atom_site_occupancy
_atom_site_symmetry_multiplicity
_atom_site_calc_flag
_atom_site_refinement_flags
_atom_site_disorder_assembly
_atom_site_disorder_group
Cl1 Cl 1.10310(4) 0.18665(6) 0.182745(15) 0.02245(14) Uani 1 1 d . . .
O1 O 0.93055(11) 0.22609(16) 0.03875(4) 0.0265(3) Uani 1 1 d . . .
N1 N 0.78258(13) 0.38062(18) 0.04622(5) 0.0205(4) Uani 1 1 d . . .
N2 N 0.77772(13) 0.24687(18) 0.12673(5) 0.0196(4) Uani 1 1 d . . .
N3 N 0.82947(13) 0.50767(19) 0.18148(5) 0.0196(3) Uani 1 1 d . . .
N4 N 0.90933(13) 0.62975(18) 0.10788(5) 0.0196(3) Uani 1 1 d . . .
C1 C 0.85405(15) 0.2587(2) 0.05849(6) 0.0203(4) Uani 1 1 d . . .
C2 C 0.84100(17) 0.1599(2) 0.09819(6) 0.0217(4) Uani 1 1 d . . .
C3 C 0.76723(18) 0.1479(2) 0.16533(6) 0.0238(4) Uani 1 1 d . . .
C4 C 0.74558(18) 0.2543(2) 0.20305(7) 0.0243(4) Uani 1 1 d . . .
C5 C 0.83617(17) 0.3806(2) 0.21620(7) 0.0230(4) Uani 1 1 d . . .
C6 C 0.92200(17) 0.6273(2) 0.18644(7) 0.0229(4) Uani 1 1 d . . .
C7 C 0.90867(17) 0.7327(2) 0.14607(6) 0.0213(4) Uani 1 1 d . . .
C8 C 0.88460(17) 0.7222(2) 0.06707(6) 0.0214(4) Uani 1 1 d . . .
C9 C 0.89747(16) 0.6160(2) 0.02809(7) 0.0224(4) Uani 1 1 d . . .
C10 C 0.80487(17) 0.4941(2) 0.01252(7) 0.0229(4) Uani 1 1 d . . .
C11 C 0.68946(16) 0.4209(2) 0.06795(7) 0.0221(4) Uani 1 1 d . . .
C21 C 0.67094(16) 0.2913(2) 0.10045(7) 0.0219(4) Uani 1 1 d . . .
HN3A H 0.8274(16) 0.447(2) 0.1543(7) 0.0322(11) Uiso 1 1 d . . .
HN3B H 0.7613(18) 0.574(2) 0.1790(7) 0.0322(11) Uiso 1 1 d . . .
HN4 H 0.9809(18) 0.575(2) 0.1089(7) 0.0322(11) Uiso 1 1 d . . .
H2A H 0.9179(18) 0.132(2) 0.1140(7) 0.0322(11) Uiso 1 1 d . . .
H2B H 0.8028(16) 0.049(2) 0.0865(7) 0.0322(11) Uiso 1 1 d . . .
H3A H 0.7040(17) 0.061(2) 0.1577(7) 0.0322(11) Uiso 1 1 d . . .
H3B H 0.8438(18) 0.095(2) 0.1735(7) 0.0322(11) Uiso 1 1 d . . .
H4A H 0.6665(18) 0.314(2) 0.1964(7) 0.0322(11) Uiso 1 1 d . . .
H4B H 0.7448(17) 0.185(2) 0.2282(7) 0.0322(11) Uiso 1 1 d . . .
H5A H 0.8273(16) 0.439(2) 0.2429(7) 0.0322(11) Uiso 1 1 d . . .
H5B H 0.9132(18) 0.325(2) 0.2183(7) 0.0322(11) Uiso 1 1 d . . .
H6A H 0.9166(17) 0.697(2) 0.2122(7) 0.0322(11) Uiso 1 1 d . . .
H6B H 0.9945(18) 0.559(2) 0.1911(7) 0.0322(11) Uiso 1 1 d . . .
H7A H 0.8338(18) 0.785(2) 0.1429(7) 0.0322(11) Uiso 1 1 d . . .
H7B H 0.9696(18) 0.822(2) 0.1497(7) 0.0322(11) Uiso 1 1 d . . .
H8A H 0.8044(18) 0.762(2) 0.0650(7) 0.0322(11) Uiso 1 1 d . . .
H8B H 0.9394(17) 0.833(2) 0.0685(7) 0.0322(11) Uiso 1 1 d . . .
H9A H 0.9033(17) 0.688(2) 0.0017(7) 0.0322(11) Uiso 1 1 d . . .
H9B H 0.9722(17) 0.549(2) 0.0334(7) 0.0322(11) Uiso 1 1 d . . .
H10A H 0.8224(16) 0.433(2) -0.0137(7) 0.0322(11) Uiso 1 1 d . . .
H10B H 0.7347(17) 0.549(2) 0.0020(7) 0.0322(11) Uiso 1 1 d . . .
H11A H 0.6221(17) 0.432(2) 0.0448(7) 0.0322(11) Uiso 1 1 d . . .
H11B H 0.7059(16) 0.535(2) 0.0828(7) 0.0322(11) Uiso 1 1 d . . .
H21A H 0.6319(17) 0.188(2) 0.0842(7) 0.0322(11) Uiso 1 1 d . . .
H21B H 0.6187(17) 0.336(2) 0.1218(7) 0.0322(11) Uiso 1 1 d . . .
OW1 O 1.11715(12) 0.36465(18) 0.09261(5) 0.0348(4) Uani 1 1 d D . .
HW1A H 1.0629(15) 0.312(2) 0.0724(6) 0.0322(11) Uiso 1 1 d D . .
HW1B H 1.1162(17) 0.307(2) 0.1207(5) 0.0322(11) Uiso 1 1 d D . .
OW2 O 1.0000 -0.0481(3) 0.2500 0.0446(6) Uani 1 2 d S . .
HW2A H 1.0310(16) 0.031(2) 0.2321(7) 0.0322(11) Uiso 1 1 d . . .

loop_
_atom_site_aniso_label
_atom_site_aniso_U_11
_atom_site_aniso_U_22
_atom_site_aniso_U_33
_atom_site_aniso_U_23
_atom_site_aniso_U_13
_atom_site_aniso_U_12
Cl1 0.0181(2) 0.0316(3) 0.0177(2) -0.0005(2) 0.00300(17) 0.0045(2)
O1 0.0250(8) 0.0302(7) 0.0261(8) -0.0048(6) 0.0091(6) -0.0003(6)
N1 0.0223(9) 0.0208(8) 0.0185(9) -0.0002(7) 0.0040(7) -0.0015(7)
N2 0.0204(8) 0.0202(7) 0.0186(9) 0.0019(7) 0.0042(7) -0.0002(7)
N3 0.0208(9) 0.0208(8) 0.0172(9) -0.0005(7) 0.0030(7) 0.0001(7)
N4 0.0218(9) 0.0193(7) 0.0177(9) 0.0002(7) 0.0038(7) 0.0015(7)
C1 0.0198(10) 0.0214(9) 0.0195(10) -0.0054(8) 0.0024(8) -0.0042(8)
C2 0.0240(11) 0.0195(10) 0.0218(10) -0.0011(8) 0.0046(8) 0.0018(8)
C3 0.0287(12) 0.0216(10) 0.0206(11) 0.0017(8) 0.0034(9) -0.0038(8)
C4 0.0321(12) 0.0217(10) 0.0201(11) 0.0045(8) 0.0078(9) -0.0019(9)
C5 0.0316(12) 0.0207(10) 0.0170(10) 0.0024(8) 0.0048(9) -0.0005(8)
C6 0.0242(11) 0.0235(10) 0.0203(11) -0.0025(8) 0.0018(8) -0.0053(8)
C7 0.0228(10) 0.0196(9) 0.0216(11) -0.0032(8) 0.0039(8) -0.0026(8)
C8 0.0228(11) 0.0206(10) 0.0211(10) 0.0016(8) 0.0044(8) 0.0005(8)
C9 0.0269(11) 0.0223(9) 0.0191(10) 0.0020(8) 0.0072(8) -0.0032(8)
C10 0.0266(11) 0.0251(10) 0.0172(10) 0.0021(8) 0.0038(8) -0.0024(8)
C11 0.0177(10) 0.0250(10) 0.0236(11) 0.0010(9) 0.0032(8) 0.0000(8)
C21 0.0180(10) 0.0252(10) 0.0220(10) 0.0015(9) 0.0022(8) -0.0021(8)
OW1 0.0325(9) 0.0339(8) 0.0362(10) 0.0018(7) 0.0001(7) -0.0070(7)
OW2 0.0704(18) 0.0251(11) 0.0400(15) 0.000 0.0145(13) 0.000

loop_
_geom_bond_atom_site_label_1
_geom_bond_atom_site_label_2
_geom_bond_distance
_geom_bond_site_symmetry_2
_geom_bond_publ_flag
O1 C1 1.241(2) . ?
N1 C1 1.341(2) . ?
N1 C10 1.466(2) . ?
N1 C11 1.467(2) . ?
N2 C2 1.466(2) . ?
N2 C21 1.472(2) . ?
N2 C3 1.478(2) . ?
N3 C6 1.490(2) . ?
N3 C5 1.496(2) . ?
N3 HN3A 0.98(2) . ?
N3 HN3B 0.99(2) . ?
N4 C7 1.463(2) . ?
N4 C8 1.471(2) . ?
N4 HN4 0.98(2) . ?
C1 C2 1.514(3) . ?
C2 H2A 1.02(2) . ?
C2 H2B 1.06(2) . ?
C3 C4 1.527(3) . ?
C3 H3A 1.05(2) . ?
C3 H3B 1.03(2) . ?
C4 C5 1.524(3) . ?
C4 H4A 1.08(2) . ?
C4 H4B 0.97(2) . ?
C5 H5A 0.98(2) . ?
C5 H5B 1.04(2) . ?
C6 C7 1.515(3) . ?
C6 H6A 1.00(2) . ?
C6 H6B 1.04(2) . ?
C7 H7A 1.01(2) . ?
C7 H7B 1.04(2) . ?
C8 C9 1.528(3) . ?
C8 H8A 1.03(2) . ?
C8 H8B 1.13(2) . ?
C9 C10 1.530(3) . ?
C9 H9A 1.03(2) . ?
C9 H9B 1.06(2) . ?
C10 H10A 1.02(2) . ?
C10 H10B 0.98(2) . ?
C11 C21 1.513(3) . ?
C11 H11A 1.01(2) . ?
C11 H11B 1.04(2) . ?
C21 H21A 1.06(2) . ?
C21 H21B 1.07(2) . ?
OW1 HW1A 0.942(13) . ?
OW1 HW1B 0.998(13) . ?
OW2 HW2A 0.975(19) . ?

loop_
_cod_related_entry_id
_cod_related_entry_database
_cod_related_entry_code
1 ChemSpider 21154820
